data_2241908
loop_
_publ_author_name
'Tabuchi, Yohei'
'Gotoh, Kazuma'
'Ishida, Hiroyuki'

_publ_section_title
;
 Crystal structures of four co-crystals of
 (<i>E</i>)-1,2-di(pyridin-4-yl)ethene with 4-alkoxybenzoic acids:
 4-methoxybenzoic acid--(<i>E</i>)-1,2-di(pyridin-4-yl)ethene (2/1),
 4-ethoxybenzoic acid--(<i>E</i>)-1,2-di(pyridin-4-yl)ethene (2/1),
 4-<i>n</i>-propoxybenzoic acid--(<i>E</i>)-1,2-di(pyridin-4-yl)ethene
 (2/1) and 4-<i>n</i>-butoxybenzoic
 acid--(<i>E</i>)-1,2-di(pyridin-4-yl)ethene (2/1)
;
_journal_issue 11
_journal_name_full 'Acta Crystallographica Section E'
_journal_page_first 1666
_journal_page_last 1671
_journal_paper_doi 10.1107/S2056989016017138
_journal_volume 72
_journal_year 2016
_chemical_formula_iupac '2C10 H12 O3, C12 H10 N2'
_chemical_formula_moiety '2(C10 H12 O3), C12 H10 N2'
_chemical_formula_sum 'C32 H34 N2 O6'
_chemical_formula_weight 542.63
_chemical_name_systematic
;
4-<i>n</i>-Propoxybenzoic acid--(<i>E</i>)-1,2-di(pyridin-4-yl)ethene (2/1)
;
_space_group_IT_number 7
_symmetry_cell_setting monoclinic
_symmetry_space_group_name_Hall 'P -2yc'
_symmetry_space_group_name_H-M 'P 1 c 1'
_atom_sites_solution_hydrogens mixed
_atom_sites_solution_primary direct
_atom_sites_solution_secondary difmap
_cell_angle_alpha 90.0000
_cell_angle_beta 93.517(8)
_cell_angle_gamma 90.0000
_cell_formula_units_Z 4
_cell_length_a 11.1192(18)
_cell_length_b 10.8289(13)
_cell_length_c 23.020(3)
_cell_measurement_reflns_used 52745
_cell_measurement_temperature 93.0(10)
_cell_measurement_theta_max 30.06
_cell_measurement_theta_min 3.11
_cell_volume 2766.6(7)
_computing_cell_refinement
;
RAPID-AUTO (Rigaku, 2006)
;
_computing_data_collection
;
RAPID-AUTO (Rigaku, 2006)
;
_computing_data_reduction
;
RAPID-AUTO (Rigaku, 2006)
;
_computing_molecular_graphics
;
ORTEP-3 for Windows (Farrugia, 2012)
;
_computing_publication_material
;
CrystalStructure (Rigaku, 2010) and PLATON (Spek, 2015)
;
_computing_structure_refinement
;
SHELXL2014 (Sheldrick, 2015)
;
_computing_structure_solution
;
<i>Il Milione</i> (Burla <i>et al.</i>,  2007)
;
_diffrn_ambient_temperature 93(2)
_diffrn_detector_area_resol_mean 10.000
_diffrn_measured_fraction_theta_full 0.998
_diffrn_measured_fraction_theta_max 0.998
_diffrn_measurement_device_type 'Rigaku R-AXIS RAPIDII'
_diffrn_measurement_method \w
_diffrn_radiation_type 'Mo K\a'
_diffrn_radiation_wavelength 0.71075
_diffrn_reflns_av_R_equivalents 0.0218
_diffrn_reflns_limit_h_max 14
_diffrn_reflns_limit_h_min -14
_diffrn_reflns_limit_k_max 14
_diffrn_reflns_limit_k_min -13
_diffrn_reflns_limit_l_max 29
_diffrn_reflns_limit_l_min -29
_diffrn_reflns_number 43672
_diffrn_reflns_theta_full 25.242
_diffrn_reflns_theta_max 27.486
_diffrn_reflns_theta_min 3.107
_diffrn_standards_number 0
_exptl_absorpt_coefficient_mu 0.090
_exptl_absorpt_correction_T_max 0.991
_exptl_absorpt_correction_T_min 0.914
_exptl_absorpt_correction_type multi-scan
_exptl_absorpt_process_details
;
(<i>ABSCOR</i>; Higashi, 1995)
;
_exptl_crystal_colour colorless
_exptl_crystal_density_diffrn 1.303
_exptl_crystal_density_method 'not measured'
_exptl_crystal_description block
_exptl_crystal_F_000 1152.00
_exptl_crystal_size_max 0.470
_exptl_crystal_size_mid 0.270
_exptl_crystal_size_min 0.100
_refine_diff_density_max 0.194
_refine_diff_density_min -0.450
_refine_ls_abs_structure_details
;
 Refined as an inversion twin.
;
_refine_ls_abs_structure_Flack 0.0(5)
_refine_ls_extinction_method none
_refine_ls_goodness_of_fit_ref 1.063
_refine_ls_hydrogen_treatment mixed
_refine_ls_matrix_type full
_refine_ls_number_parameters 742
_refine_ls_number_reflns 11868
_refine_ls_number_restraints 2
_refine_ls_restrained_S_all 1.063
_refine_ls_R_factor_all 0.0330
_refine_ls_R_factor_gt 0.0321
_refine_ls_shift/su_max 0.001
_refine_ls_shift/su_mean 0.000
_refine_ls_structure_factor_coef Fsqd
_refine_ls_weighting_details 'w=1/[\s^2^(Fo^2^)+(0.0601P)^2^+0.1097P] where P=(Fo^2^+2Fc^2^)/3'
_refine_ls_weighting_scheme calc
_refine_ls_wR_factor_gt 0.0791
_refine_ls_wR_factor_ref 0.0795
_reflns_number_gt 11427
_reflns_number_total 11868
_reflns_threshold_expression 'I > 2\s(I)'
_cod_data_source_file lh5826sup1.cif
_cod_data_source_block III
_cod_original_sg_symbol_H-M 'P c'
_cod_database_code 2241908
_shelx_space_group_comment
;
The symmetry employed for this shelxl refinement is uniquely defined
by the following loop, which should always be used as a source of
symmetry information in preference to the above space-group names.
They are only intended as comments.
;

loop_
_space_group_symop_operation_xyz
'x, y, z'
'x, -y, z+1/2'

loop_
_atom_site_type_symbol
_atom_site_label
_atom_site_fract_x
_atom_site_fract_y
_atom_site_fract_z
_atom_site_U_iso_or_equiv
_atom_site_adp_type
_atom_site_calc_flag
_atom_site_occupancy
O O1 0.32953(12) 0.53144(11) 0.14865(5) 0.0194(2) Uani d 1
O O2 0.32547(13) 0.32943(11) 0.16857(5) 0.0256(3) Uani d 1
O O3 0.15985(11) 0.32000(10) -0.09975(5) 0.0175(2) Uani d 1
O O4 0.74306(11) 0.61561(10) 0.76437(5) 0.0192(2) Uani d 1
O O5 0.74264(12) 0.40996(11) 0.75692(5) 0.0246(3) Uani d 1
O O6 0.90934(11) 0.50197(10) 1.02430(5) 0.0170(2) Uani d 1
O O7 1.64469(10) -0.01975(11) 0.11593(6) 0.0192(2) Uani d 1
O O8 1.65201(11) -0.22435(11) 0.10387(6) 0.0231(3) Uani d 1
O O9 2.16733(10) -0.04986(11) 0.02766(5) 0.0184(2) Uani d 1
O O10 0.42885(10) -0.04174(10) 0.31208(6) 0.0189(2) Uani d 1
O O11 0.44387(11) 0.16385(11) 0.31005(6) 0.0232(3) Uani d 1
O O12 -0.08488(10) 0.10616(10) 0.39427(5) 0.0180(2) Uani d 1
N N1 0.40817(12) 0.55374(13) 0.25966(6) 0.0164(3) Uani d 1
N N2 0.65872(13) 0.61638(12) 0.65662(6) 0.0162(3) Uani d 1
N N3 1.43371(12) -0.05632(13) 0.15388(6) 0.0161(3) Uani d 1
N N4 0.64132(12) -0.02903(12) 0.27170(6) 0.0155(3) Uani d 1
C C1 0.27225(14) 0.39443(14) 0.07180(7) 0.0142(3) Uani d 1
C C2 0.25007(14) 0.49248(14) 0.03367(7) 0.0161(3) Uani d 1
H H2 0.2613 0.5746 0.0474 0.019 Uiso calc 1
C C3 0.21176(15) 0.47258(14) -0.02430(7) 0.0164(3) Uani d 1
H H3 0.1961 0.5404 -0.0499 0.020 Uiso calc 1
C C4 0.19672(14) 0.35145(14) -0.04430(7) 0.0146(3) Uani d 1
C C5 0.21982(14) 0.25211(14) -0.00639(7) 0.0153(3) Uani d 1
H H5 0.2102 0.1698 -0.0202 0.018 Uiso calc 1
C C6 0.25659(14) 0.27355(14) 0.05111(7) 0.0155(3) Uani d 1
H H6 0.2714 0.2058 0.0768 0.019 Uiso calc 1
C C7 0.31161(14) 0.41411(15) 0.13429(7) 0.0159(3) Uani d 1
C C8 0.13607(15) 0.41737(15) -0.14122(7) 0.0167(3) Uani d 1
H H8A 0.2100 0.4662 -0.1461 0.020 Uiso calc 1
H H8B 0.0729 0.4732 -0.1279 0.020 Uiso calc 1
C C9 0.09421(16) 0.35684(16) -0.19813(7) 0.0204(3) Uani d 1
H H9A 0.0196 0.3093 -0.1928 0.024 Uiso calc 1
H H9B 0.1567 0.2986 -0.2101 0.024 Uiso calc 1
C C10 0.07013(17) 0.45360(18) -0.24547(8) 0.0259(4) Uani d 1
H H10A 0.0375 0.4133 -0.2812 0.039 Uiso calc 1
H H10B 0.1456 0.4957 -0.2531 0.039 Uiso calc 1
H H10C 0.0118 0.5140 -0.2326 0.039 Uiso calc 1
C C11 0.79737(14) 0.50089(14) 0.84888(7) 0.0144(3) Uani d 1
C C12 0.81679(14) 0.38887(14) 0.87723(7) 0.0163(3) Uani d 1
H H12 0.8040 0.3141 0.8561 0.020 Uiso calc 1
C C13 0.85464(15) 0.38402(14) 0.93601(7) 0.0159(3) Uani d 1
H H13 0.8679 0.3068 0.9549 0.019 Uiso calc 1
C C14 0.87278(14) 0.49443(15) 0.96683(7) 0.0145(3) Uani d 1
C C15 0.85349(15) 0.60769(14) 0.93858(7) 0.0165(3) Uani d 1
H H15 0.8663 0.6826 0.9595 0.020 Uiso calc 1
C C16 0.81583(14) 0.61066(14) 0.88022(7) 0.0154(3) Uani d 1
H H16 0.8024 0.6878 0.8613 0.019 Uiso calc 1
C C17 0.75811(14) 0.50347(14) 0.78582(7) 0.0155(3) Uani d 1
C C18 0.92950(15) 0.38910(14) 1.05584(7) 0.0159(3) Uani d 1
H H18A 0.9930 0.3400 1.0382 0.019 Uiso calc 1
H H18B 0.8546 0.3395 1.0547 0.019 Uiso calc 1
C C19 0.96841(15) 0.42194(15) 1.11810(7) 0.0170(3) Uani d 1
H H19A 0.9047 0.4715 1.1352 0.020 Uiso calc 1
H H19B 1.0427 0.4725 1.1188 0.020 Uiso calc 1
C C20 0.99190(17) 0.30527(16) 1.15432(7) 0.0215(3) Uani d 1
H H20A 1.0557 0.2567 1.1376 0.032 Uiso calc 1
H H20B 0.9180 0.2560 1.1542 0.032 Uiso calc 1
H H20C 1.0172 0.3283 1.1944 0.032 Uiso calc 1
C C21 0.44175(14) 0.44775(15) 0.28601(7) 0.0172(3) Uani d 1
H H21 0.4361 0.3734 0.2641 0.021 Uiso calc 1
C C22 0.48435(14) 0.44187(15) 0.34388(7) 0.0162(3) Uani d 1
H H22 0.5084 0.3649 0.3606 0.019 Uiso calc 1
C C23 0.49178(14) 0.54936(15) 0.37746(7) 0.0146(3) Uani d 1
C C24 0.45676(14) 0.65969(14) 0.34977(7) 0.0162(3) Uani d 1
H H24 0.4603 0.7353 0.3707 0.019 Uiso calc 1
C C25 0.41696(15) 0.65777(15) 0.29160(7) 0.0170(3) Uani d 1
H H25 0.3947 0.7337 0.2733 0.020 Uiso calc 1
C C26 0.62835(14) 0.72313(14) 0.63042(7) 0.0163(3) Uani d 1
H H26 0.6371 0.7973 0.6523 0.020 Uiso calc 1
C C27 0.58483(14) 0.73036(14) 0.57292(7) 0.0157(3) Uani d 1
H H27 0.5628 0.8080 0.5562 0.019 Uiso calc 1
C C28 0.57348(14) 0.62230(14) 0.53938(7) 0.0143(3) Uani d 1
C C29 0.60595(15) 0.51143(14) 0.56720(7) 0.0163(3) Uani d 1
H H29 0.6003 0.4358 0.5463 0.020 Uiso calc 1
C C30 0.64636(15) 0.51207(15) 0.62520(7) 0.0175(3) Uani d 1
H H30 0.6662 0.4356 0.6436 0.021 Uiso calc 1
C C31 0.53612(14) 0.54115(15) 0.43876(7) 0.0157(3) Uani d 1
H H31 0.5727 0.4657 0.4514 0.019 Uiso calc 1
C C32 0.52930(14) 0.63108(15) 0.47830(7) 0.0151(3) Uani d 1
H H32 0.4929 0.7066 0.4657 0.018 Uiso calc 1
C C33 1.82306(14) -0.10410(14) 0.08278(7) 0.0143(3) Uani d 1
C C34 1.87138(15) 0.01377(14) 0.07642(7) 0.0155(3) Uani d 1
H H34 1.8251 0.0844 0.0851 0.019 Uiso calc 1
C C35 1.98640(15) 0.02828(14) 0.05759(7) 0.0163(3) Uani d 1
H H35 2.0184 0.1088 0.0530 0.020 Uiso calc 1
C C36 2.05535(14) -0.07502(15) 0.04539(7) 0.0155(3) Uani d 1
C C37 2.00860(15) -0.19323(15) 0.05190(7) 0.0168(3) Uani d 1
H H37 2.0552 -0.2638 0.0435 0.020 Uiso calc 1
C C38 1.89264(14) -0.20662(14) 0.07082(7) 0.0155(3) Uani d 1
H H38 1.8606 -0.2871 0.0756 0.019 Uiso calc 1
C C39 1.69845(14) -0.12297(14) 0.10180(7) 0.0147(3) Uani d 1
C C40 2.23943(14) -0.15240(15) 0.01121(7) 0.0169(3) Uani d 1
H H40A 2.1987 -0.1966 -0.0221 0.020 Uiso calc 1
H H40B 2.2510 -0.2110 0.0441 0.020 Uiso calc 1
C C41 2.36007(15) -0.10366(16) -0.00547(7) 0.0196(3) Uani d 1
H H41A 2.4001 -0.0588 0.0278 0.024 Uiso calc 1
H H41B 2.3481 -0.0453 -0.0384 0.024 Uiso calc 1
C C42 2.43915(17) -0.21100(18) -0.02284(9) 0.0282(4) Uani d 1
H H42A 2.4542 -0.2663 0.0105 0.042 Uiso calc 1
H H42B 2.5160 -0.1790 -0.0352 0.042 Uiso calc 1
H H42C 2.3981 -0.2567 -0.0550 0.042 Uiso calc 1
C C43 0.26098(14) 0.07523(14) 0.33818(7) 0.0148(3) Uani d 1
C C44 0.20144(14) -0.03061(14) 0.35473(7) 0.0152(3) Uani d 1
H H44 0.2407 -0.1083 0.3529 0.018 Uiso calc 1
C C45 0.08563(14) -0.02495(14) 0.37387(7) 0.0154(3) Uani d 1
H H45 0.0460 -0.0980 0.3853 0.018 Uiso calc 1
C C46 0.02829(14) 0.08912(15) 0.37615(7) 0.0149(3) Uani d 1
C C47 0.08671(15) 0.19663(14) 0.35876(7) 0.0183(3) Uani d 1
H H47 0.0470 0.2742 0.3597 0.022 Uiso calc 1
C C48 0.20245(15) 0.18907(15) 0.34025(7) 0.0183(3) Uani d 1
H H48 0.2424 0.2619 0.3289 0.022 Uiso calc 1
C C49 0.38641(14) 0.07066(14) 0.31880(7) 0.0151(3) Uani d 1
C C50 -0.15245(14) -0.00148(15) 0.40715(7) 0.0162(3) Uani d 1
H H50A -0.1097 -0.0492 0.4387 0.019 Uiso calc 1
H H50B -0.1626 -0.0549 0.3723 0.019 Uiso calc 1
C C51 -0.27412(15) 0.04002(15) 0.42582(7) 0.0188(3) Uani d 1
H H51A -0.3160 0.0884 0.3942 0.023 Uiso calc 1
H H51B -0.2632 0.0938 0.4605 0.023 Uiso calc 1
C C52 -0.34991(16) -0.07171(17) 0.43997(9) 0.0256(4) Uani d 1
H H52A -0.3600 -0.1250 0.4056 0.038 Uiso calc 1
H H52B -0.4291 -0.0441 0.4513 0.038 Uiso calc 1
H H52C -0.3095 -0.1179 0.4721 0.038 Uiso calc 1
C C53 1.37844(15) -0.16641(14) 0.15381(7) 0.0158(3) Uani d 1
H H53 1.4217 -0.2375 0.1429 0.019 Uiso calc 1
C C54 1.26071(14) -0.18018(14) 0.16912(7) 0.0154(3) Uani d 1
H H54 1.2243 -0.2596 0.1684 0.018 Uiso calc 1
C C55 1.19548(14) -0.07673(14) 0.18562(6) 0.0136(3) Uani d 1
C C56 1.25420(15) 0.03742(14) 0.18563(7) 0.0154(3) Uani d 1
H H56 1.2136 0.1104 0.1963 0.018 Uiso calc 1
C C57 1.37192(15) 0.04280(15) 0.16993(7) 0.0164(3) Uani d 1
H H57 1.4111 0.1208 0.1705 0.020 Uiso calc 1
C C58 0.69887(14) 0.07938(14) 0.27061(7) 0.0152(3) Uani d 1
H H58 0.6572 0.1521 0.2807 0.018 Uiso calc 1
C C59 0.81687(14) 0.08950(14) 0.25528(7) 0.0151(3) Uani d 1
H H59 0.8551 0.1679 0.2554 0.018 Uiso calc 1
C C60 0.87958(14) -0.01604(14) 0.23960(6) 0.0139(3) Uani d 1
C C61 0.81821(14) -0.12871(14) 0.24027(7) 0.0154(3) Uani d 1
H H61 0.8570 -0.2029 0.2297 0.018 Uiso calc 1
C C62 0.70047(14) -0.13104(15) 0.25645(7) 0.0163(3) Uani d 1
H H62 0.6597 -0.2081 0.2568 0.020 Uiso calc 1
C C63 1.07037(14) -0.09180(14) 0.20120(6) 0.0146(3) Uani d 1
H H63 1.0336 -0.1701 0.1944 0.018 Uiso calc 1
C C64 1.00481(14) -0.00392(14) 0.22417(7) 0.0153(3) Uani d 1
H H64 1.0426 0.0738 0.2312 0.018 Uiso calc 1
H H1 0.362(4) 0.539(4) 0.1878(17) 0.086(12) Uiso d 1
H H4 0.711(3) 0.615(3) 0.7237(13) 0.050(8) Uiso d 1
H H7 1.564(2) -0.044(3) 0.1301(11) 0.040(7) Uiso d 1
H H10D 0.508(3) -0.036(3) 0.2969(14) 0.055(9) Uiso d 1

loop_
_atom_site_aniso_label
_atom_site_aniso_U_11
_atom_site_aniso_U_22
_atom_site_aniso_U_33
_atom_site_aniso_U_12
_atom_site_aniso_U_13
_atom_site_aniso_U_23
O1 0.0288(6) 0.0148(5) 0.0139(5) 0.0000(5) -0.0040(5) -0.0016(4)
O2 0.0432(8) 0.0150(5) 0.0174(6) -0.0006(5) -0.0085(5) 0.0000(4)
O3 0.0257(6) 0.0137(5) 0.0126(5) 0.0002(4) -0.0019(4) 0.0009(4)
O4 0.0296(6) 0.0137(5) 0.0136(5) -0.0012(5) -0.0045(5) 0.0009(4)
O5 0.0400(7) 0.0147(5) 0.0181(6) -0.0005(5) -0.0064(5) -0.0021(5)
O6 0.0237(6) 0.0138(5) 0.0129(5) 0.0008(4) -0.0024(5) 0.0003(4)
O7 0.0151(5) 0.0134(5) 0.0300(6) 0.0006(4) 0.0069(5) -0.0004(4)
O8 0.0206(6) 0.0158(5) 0.0333(7) -0.0029(5) 0.0052(5) -0.0027(5)
O9 0.0164(5) 0.0157(5) 0.0239(6) 0.0012(4) 0.0076(5) 0.0001(4)
O10 0.0148(5) 0.0138(5) 0.0286(6) 0.0013(4) 0.0061(5) 0.0014(5)
O11 0.0195(6) 0.0141(5) 0.0369(7) -0.0021(5) 0.0090(5) -0.0015(5)
O12 0.0155(5) 0.0152(5) 0.0237(6) -0.0002(4) 0.0056(5) -0.0006(4)
N1 0.0181(6) 0.0164(6) 0.0144(6) -0.0012(5) -0.0007(5) -0.0004(5)
N2 0.0186(6) 0.0159(6) 0.0138(6) -0.0016(5) -0.0014(5) 0.0000(5)
N3 0.0143(6) 0.0174(6) 0.0167(6) 0.0012(5) 0.0011(5) 0.0014(5)
N4 0.0143(6) 0.0152(6) 0.0169(6) 0.0008(5) 0.0017(5) 0.0009(5)
C1 0.0139(7) 0.0149(7) 0.0138(7) 0.0006(5) 0.0006(6) -0.0007(6)
C2 0.0183(7) 0.0127(7) 0.0172(7) -0.0006(6) 0.0009(6) -0.0016(6)
C3 0.0202(8) 0.0116(7) 0.0172(7) -0.0001(5) -0.0003(6) 0.0025(5)
C4 0.0137(7) 0.0162(7) 0.0139(7) -0.0003(6) 0.0011(6) -0.0013(6)
C5 0.0176(7) 0.0102(6) 0.0182(7) 0.0004(5) 0.0011(6) -0.0016(6)
C6 0.0171(7) 0.0131(7) 0.0162(7) 0.0007(5) -0.0001(6) 0.0020(6)
C7 0.0166(7) 0.0162(7) 0.0148(7) 0.0006(6) -0.0007(6) -0.0012(6)
C8 0.0195(7) 0.0153(7) 0.0150(7) 0.0005(6) -0.0007(6) 0.0026(6)
C9 0.0236(8) 0.0224(8) 0.0149(7) 0.0016(6) -0.0013(6) 0.0004(6)
C10 0.0276(9) 0.0323(9) 0.0175(8) 0.0044(7) -0.0007(7) 0.0053(7)
C11 0.0143(7) 0.0145(7) 0.0143(7) -0.0005(5) -0.0003(6) 0.0002(6)
C12 0.0178(7) 0.0134(7) 0.0174(7) -0.0007(6) -0.0001(6) -0.0021(6)
C13 0.0191(7) 0.0117(7) 0.0168(7) 0.0001(6) -0.0001(6) 0.0017(6)
C14 0.0137(7) 0.0162(7) 0.0136(7) -0.0001(5) 0.0000(6) 0.0011(5)
C15 0.0204(7) 0.0127(7) 0.0162(7) 0.0000(6) -0.0009(6) -0.0021(6)
C16 0.0178(7) 0.0121(7) 0.0162(7) 0.0006(6) -0.0006(6) 0.0007(6)
C17 0.0152(7) 0.0152(7) 0.0159(7) -0.0011(5) -0.0002(6) 0.0001(6)
C18 0.0191(8) 0.0143(7) 0.0140(7) 0.0011(6) -0.0006(6) 0.0024(6)
C19 0.0197(8) 0.0179(7) 0.0133(7) -0.0001(6) 0.0001(6) 0.0001(6)
C20 0.0301(9) 0.0189(8) 0.0150(7) -0.0004(6) -0.0028(7) 0.0002(6)
C21 0.0193(8) 0.0157(7) 0.0166(7) -0.0017(6) 0.0002(6) -0.0029(6)
C22 0.0177(7) 0.0140(7) 0.0166(7) 0.0006(6) -0.0001(6) 0.0002(6)
C23 0.0121(7) 0.0169(7) 0.0147(7) -0.0019(5) -0.0001(6) -0.0005(6)
C24 0.0187(8) 0.0140(7) 0.0157(7) -0.0009(6) -0.0008(6) -0.0023(6)
C25 0.0196(8) 0.0143(7) 0.0166(7) -0.0012(6) -0.0014(6) 0.0013(6)
C26 0.0191(7) 0.0148(7) 0.0148(7) -0.0005(6) 0.0008(6) -0.0018(6)
C27 0.0179(7) 0.0133(7) 0.0160(7) 0.0014(6) 0.0008(6) 0.0012(6)
C28 0.0123(7) 0.0164(7) 0.0141(7) -0.0018(5) 0.0011(6) -0.0002(6)
C29 0.0189(7) 0.0136(7) 0.0163(7) -0.0015(6) -0.0012(6) -0.0012(6)
C30 0.0206(8) 0.0142(7) 0.0174(8) -0.0002(6) -0.0014(6) 0.0025(6)
C31 0.0166(7) 0.0157(7) 0.0145(7) -0.0012(6) -0.0010(6) 0.0009(6)
C32 0.0146(7) 0.0155(7) 0.0149(7) -0.0011(5) -0.0008(6) 0.0016(6)
C33 0.0155(7) 0.0149(7) 0.0126(7) -0.0006(6) 0.0000(6) -0.0008(5)
C34 0.0177(7) 0.0134(7) 0.0155(7) 0.0017(6) 0.0007(6) -0.0011(5)
C35 0.0187(8) 0.0128(7) 0.0174(7) -0.0005(6) 0.0021(6) -0.0005(5)
C36 0.0157(7) 0.0193(8) 0.0113(6) -0.0004(6) 0.0000(6) -0.0002(6)
C37 0.0171(7) 0.0143(7) 0.0189(7) 0.0025(6) 0.0018(6) -0.0029(6)
C38 0.0197(8) 0.0108(7) 0.0160(7) -0.0013(6) 0.0000(6) -0.0011(5)
C39 0.0158(7) 0.0136(7) 0.0146(7) 0.0001(6) -0.0008(6) 0.0003(5)
C40 0.0163(7) 0.0166(7) 0.0180(7) 0.0021(6) 0.0024(6) -0.0015(6)
C41 0.0175(8) 0.0215(8) 0.0202(7) 0.0010(6) 0.0041(6) 0.0019(6)
C42 0.0200(8) 0.0284(9) 0.0371(10) 0.0055(7) 0.0088(8) -0.0008(8)
C43 0.0133(7) 0.0157(7) 0.0154(7) -0.0011(6) 0.0007(6) -0.0013(6)
C44 0.0159(7) 0.0124(7) 0.0171(7) 0.0020(5) 0.0000(6) 0.0002(5)
C45 0.0161(7) 0.0138(7) 0.0162(7) -0.0021(6) 0.0002(6) 0.0019(5)
C46 0.0145(7) 0.0166(7) 0.0138(7) -0.0001(6) 0.0015(6) -0.0011(6)
C47 0.0184(8) 0.0121(7) 0.0247(8) 0.0022(6) 0.0034(6) -0.0007(6)
C48 0.0177(8) 0.0140(7) 0.0233(8) -0.0026(6) 0.0027(6) 0.0007(6)
C49 0.0159(7) 0.0137(7) 0.0156(7) 0.0000(5) 0.0012(6) -0.0001(5)
C50 0.0171(7) 0.0151(7) 0.0167(7) -0.0019(6) 0.0032(6) 0.0007(6)
C51 0.0173(7) 0.0205(8) 0.0190(8) -0.0007(6) 0.0045(6) 0.0002(6)
C52 0.0198(8) 0.0249(9) 0.0327(9) -0.0034(7) 0.0075(7) 0.0030(7)
C53 0.0162(7) 0.0147(7) 0.0165(7) 0.0037(6) 0.0017(6) 0.0006(6)
C54 0.0166(7) 0.0144(7) 0.0151(7) -0.0009(6) 0.0003(6) 0.0007(5)
C55 0.0137(7) 0.0167(7) 0.0103(6) 0.0008(6) 0.0000(5) 0.0014(5)
C56 0.0164(7) 0.0138(7) 0.0160(7) 0.0026(6) 0.0015(6) 0.0009(5)
C57 0.0173(7) 0.0147(7) 0.0174(7) -0.0019(6) 0.0020(6) 0.0013(6)
C58 0.0171(7) 0.0136(7) 0.0150(7) 0.0027(6) 0.0019(6) 0.0011(5)
C59 0.0173(7) 0.0120(7) 0.0160(7) -0.0008(5) 0.0008(6) 0.0012(5)
C60 0.0144(7) 0.0159(7) 0.0113(6) 0.0000(6) 0.0000(5) 0.0020(5)
C61 0.0170(7) 0.0128(7) 0.0163(7) 0.0021(6) 0.0007(6) -0.0007(5)
C62 0.0157(8) 0.0148(7) 0.0182(7) -0.0013(5) 0.0007(6) 0.0003(6)
C63 0.0141(7) 0.0154(7) 0.0143(7) -0.0016(6) 0.0000(6) 0.0010(5)
C64 0.0141(7) 0.0156(7) 0.0162(7) -0.0011(6) 0.0012(6) 0.0015(6)

loop_
_atom_type_symbol
_atom_type_description
_atom_type_scat_dispersion_real
_atom_type_scat_dispersion_imag
_atom_type_scat_source
C C 0.0033 0.0016 'International Tables Vol C Tables 4.2.6.8 and 6.1.1.4'
H H 0.0000 0.0000 'International Tables Vol C Tables 4.2.6.8 and 6.1.1.4'
O O 0.0106 0.0060 'International Tables Vol C Tables 4.2.6.8 and 6.1.1.4'
N N 0.0061 0.0033 'International Tables Vol C Tables 4.2.6.8 and 6.1.1.4'

loop_
_geom_angle_atom_site_label_1
_geom_angle_atom_site_label_2
_geom_angle_atom_site_label_3
_geom_angle
C7 O1 H1 111(2)
C4 O3 C8 118.22(12)
C17 O4 H4 112.7(17)
C14 O6 C18 117.98(12)
C39 O7 H7 106.7(16)
C36 O9 C40 117.42(12)
C49 O10 H10D 108.7(18)
C46 O12 C50 117.43(12)
C21 N1 C25 117.43(14)
C26 N2 C30 117.97(14)
C57 N3 C53 118.04(14)
C58 N4 C62 118.30(14)
C2 C1 C6 119.07(14)
C2 C1 C7 121.97(14)
C6 C1 C7 118.96(14)
C1 C2 C3 121.26(14)
C1 C2 H2 119.4
C3 C2 H2 119.4
C2 C3 C4 118.99(14)
C2 C3 H3 120.5
C4 C3 H3 120.5
O3 C4 C3 124.59(14)
O3 C4 C5 115.24(13)
C3 C4 C5 120.17(14)
C6 C5 C4 120.07(14)
C6 C5 H5 120.0
C4 C5 H5 120.0
C5 C6 C1 120.43(14)
C5 C6 H6 119.8
C1 C6 H6 119.8
O2 C7 O1 123.45(15)
O2 C7 C1 122.46(14)
O1 C7 C1 114.09(13)
O3 C8 C9 106.97(13)
O3 C8 H8A 110.3
C9 C8 H8A 110.3
O3 C8 H8B 110.3
C9 C8 H8B 110.3
H8A C8 H8B 108.6
C8 C9 C10 110.65(15)
C8 C9 H9A 109.5
C10 C9 H9A 109.5
C8 C9 H9B 109.5
C10 C9 H9B 109.5
H9A C9 H9B 108.1
C9 C10 H10A 109.5
C9 C10 H10B 109.5
H10A C10 H10B 109.5
C9 C10 H10C 109.5
H10A C10 H10C 109.5
H10B C10 H10C 109.5
C12 C11 C16 119.11(14)
C12 C11 C17 120.14(14)
C16 C11 C17 120.74(13)
C11 C12 C13 121.24(14)
C11 C12 H12 119.4
C13 C12 H12 119.4
C12 C13 C14 119.08(14)
C12 C13 H13 120.5
C14 C13 H13 120.5
O6 C14 C15 115.27(13)
O6 C14 C13 124.68(14)
C15 C14 C13 120.04(14)
C16 C15 C14 120.05(14)
C16 C15 H15 120.0
C14 C15 H15 120.0
C15 C16 C11 120.48(14)
C15 C16 H16 119.8
C11 C16 H16 119.8
O5 C17 O4 123.44(15)
O5 C17 C11 122.65(14)
O4 C17 C11 113.90(13)
O6 C18 C19 107.83(13)
O6 C18 H18A 110.1
C19 C18 H18A 110.1
O6 C18 H18B 110.1
C19 C18 H18B 110.1
H18A C18 H18B 108.5
C18 C19 C20 110.60(13)
C18 C19 H19A 109.5
C20 C19 H19A 109.5
C18 C19 H19B 109.5
C20 C19 H19B 109.5
H19A C19 H19B 108.1
C19 C20 H20A 109.5
C19 C20 H20B 109.5
H20A C20 H20B 109.5
C19 C20 H20C 109.5
H20A C20 H20C 109.5
H20B C20 H20C 109.5
N1 C21 C22 122.88(15)
N1 C21 H21 118.6
C22 C21 H21 118.6
C21 C22 C23 119.88(14)
C21 C22 H22 120.1
C23 C22 H22 120.1
C22 C23 C24 117.02(14)
C22 C23 C31 119.10(14)
C24 C23 C31 123.88(14)
C25 C24 C23 119.45(14)
C25 C24 H24 120.3
C23 C24 H24 120.3
N1 C25 C24 123.32(14)
N1 C25 H25 118.3
C24 C25 H25 118.3
N2 C26 C27 122.98(14)
N2 C26 H26 118.5
C27 C26 H26 118.5
C26 C27 C28 119.58(14)
C26 C27 H27 120.2
C28 C27 H27 120.2
C29 C28 C27 116.88(14)
C29 C28 C32 123.92(14)
C27 C28 C32 119.20(14)
C30 C29 C28 119.85(15)
C30 C29 H29 120.1
C28 C29 H29 120.1
N2 C30 C29 122.72(15)
N2 C30 H30 118.6
C29 C30 H30 118.6
C32 C31 C23 125.44(14)
C32 C31 H31 117.3
C23 C31 H31 117.3
C31 C32 C28 125.19(14)
C31 C32 H32 117.4
C28 C32 H32 117.4
C38 C33 C34 119.14(14)
C38 C33 C39 119.12(13)
C34 C33 C39 121.74(14)
C35 C34 C33 120.37(14)
C35 C34 H34 119.8
C33 C34 H34 119.8
C34 C35 C36 120.13(15)
C34 C35 H35 119.9
C36 C35 H35 119.9
O9 C36 C37 124.77(14)
O9 C36 C35 115.09(14)
C37 C36 C35 120.13(15)
C36 C37 C38 119.19(14)
C36 C37 H37 120.4
C38 C37 H37 120.4
C33 C38 C37 121.03(14)
C33 C38 H38 119.5
C37 C38 H38 119.5
O8 C39 O7 123.80(15)
O8 C39 C33 122.64(14)
O7 C39 C33 113.56(13)
O9 C40 C41 108.40(13)
O9 C40 H40A 110.0
C41 C40 H40A 110.0
O9 C40 H40B 110.0
C41 C40 H40B 110.0
H40A C40 H40B 108.4
C40 C41 C42 109.57(14)
C40 C41 H41A 109.8
C42 C41 H41A 109.8
C40 C41 H41B 109.8
C42 C41 H41B 109.8
H41A C41 H41B 108.2
C41 C42 H42A 109.5
C41 C42 H42B 109.5
H42A C42 H42B 109.5
C41 C42 H42C 109.5
H42A C42 H42C 109.5
H42B C42 H42C 109.5
C44 C43 C48 119.23(14)
C44 C43 C49 121.69(14)
C48 C43 C49 119.08(14)
C45 C44 C43 121.20(14)
C45 C44 H44 119.4
C43 C44 H44 119.4
C44 C45 C46 119.15(14)
C44 C45 H45 120.4
C46 C45 H45 120.4
O12 C46 C45 124.42(14)
O12 C46 C47 115.30(14)
C45 C46 C47 120.27(14)
C48 C47 C46 119.65(14)
C48 C47 H47 120.2
C46 C47 H47 120.2
C47 C48 C43 120.49(14)
C47 C48 H48 119.8
C43 C48 H48 119.8
O11 C49 O10 123.42(15)
O11 C49 C43 122.13(14)
O10 C49 C43 114.45(13)
O12 C50 C51 107.92(12)
O12 C50 H50A 110.1
C51 C50 H50A 110.1
O12 C50 H50B 110.1
C51 C50 H50B 110.1
H50A C50 H50B 108.4
C50 C51 C52 109.96(13)
C50 C51 H51A 109.7
C52 C51 H51A 109.7
C50 C51 H51B 109.7
C52 C51 H51B 109.7
H51A C51 H51B 108.2
C51 C52 H52A 109.5
C51 C52 H52B 109.5
H52A C52 H52B 109.5
C51 C52 H52C 109.5
H52A C52 H52C 109.5
H52B C52 H52C 109.5
N3 C53 C54 122.40(14)
N3 C53 H53 118.8
C54 C53 H53 118.8
C53 C54 C55 119.78(14)
C53 C54 H54 120.1
C55 C54 H54 120.1
C56 C55 C54 117.25(14)
C56 C55 C63 123.26(14)
C54 C55 C63 119.49(14)
C57 C56 C55 119.19(14)
C57 C56 H56 120.4
C55 C56 H56 120.4
N3 C57 C56 123.33(14)
N3 C57 H57 118.3
C56 C57 H57 118.3
N4 C58 C59 122.44(14)
N4 C58 H58 118.8
C59 C58 H58 118.8
C58 C59 C60 119.80(14)
C58 C59 H59 120.1
C60 C59 H59 120.1
C59 C60 C61 117.33(14)
C59 C60 C64 119.10(14)
C61 C60 C64 123.57(14)
C62 C61 C60 119.30(14)
C62 C61 H61 120.4
C60 C61 H61 120.4
N4 C62 C61 122.83(14)
N4 C62 H62 118.6
C61 C62 H62 118.6
C64 C63 C55 124.72(14)
C64 C63 H63 117.6
C55 C63 H63 117.6
C63 C64 C60 125.87(14)
C63 C64 H64 117.1
C60 C64 H64 117.1

loop_
_geom_bond_atom_site_label_1
_geom_bond_atom_site_label_2
_geom_bond_distance
O1 C7 1.325(2)
O1 H1 0.95(4)
O2 C7 1.214(2)
O3 C4 1.3598(18)
O3 C8 1.4360(18)
O4 C17 1.3177(19)
O4 H4 0.98(3)
O5 C17 1.218(2)
O6 C14 1.3625(18)
O6 C18 1.4322(18)
O7 C39 1.3177(19)
O7 H7 1.01(3)
O8 C39 1.215(2)
O9 C36 1.361(2)
O9 C40 1.4340(18)
O10 C49 1.3180(19)
O10 H10D 0.97(3)
O11 C49 1.218(2)
O12 C46 1.3624(19)
O12 C50 1.4278(19)
N1 C21 1.340(2)
N1 C25 1.346(2)
N2 C26 1.338(2)
N2 C30 1.344(2)
N3 C57 1.339(2)
N3 C53 1.341(2)
N4 C58 1.338(2)
N4 C62 1.343(2)
C1 C2 1.390(2)
C1 C6 1.400(2)
C1 C7 1.493(2)
C2 C3 1.393(2)
C2 H2 0.9500
C3 C4 1.397(2)
C3 H3 0.9500
C4 C5 1.399(2)
C5 C6 1.381(2)
C5 H5 0.9500
C6 H6 0.9500
C8 C9 1.512(2)
C8 H8A 0.9900
C8 H8B 0.9900
C9 C10 1.524(2)
C9 H9A 0.9900
C9 H9B 0.9900
C10 H10A 0.9800
C10 H10B 0.9800
C10 H10C 0.9800
C11 C12 1.388(2)
C11 C16 1.399(2)
C11 C17 1.490(2)
C12 C13 1.393(2)
C12 H12 0.9500
C13 C14 1.399(2)
C13 H13 0.9500
C14 C15 1.399(2)
C15 C16 1.383(2)
C15 H15 0.9500
C16 H16 0.9500
C18 C19 1.514(2)
C18 H18A 0.9900
C18 H18B 0.9900
C19 C20 1.527(2)
C19 H19A 0.9900
C19 H19B 0.9900
C20 H20A 0.9800
C20 H20B 0.9800
C20 H20C 0.9800
C21 C22 1.388(2)
C21 H21 0.9500
C22 C23 1.397(2)
C22 H22 0.9500
C23 C24 1.398(2)
C23 C31 1.469(2)
C24 C25 1.384(2)
C24 H24 0.9500
C25 H25 0.9500
C26 C27 1.383(2)
C26 H26 0.9500
C27 C28 1.403(2)
C27 H27 0.9500
C28 C29 1.398(2)
C28 C32 1.464(2)
C29 C30 1.383(2)
C29 H29 0.9500
C30 H30 0.9500
C31 C32 1.338(2)
C31 H31 0.9500
C32 H32 0.9500
C33 C38 1.390(2)
C33 C34 1.396(2)
C33 C39 1.493(2)
C34 C35 1.384(2)
C34 H34 0.9500
C35 C36 1.394(2)
C35 H35 0.9500
C36 C37 1.393(2)
C37 C38 1.394(2)
C37 H37 0.9500
C38 H38 0.9500
C40 C41 1.513(2)
C40 H40A 0.9900
C40 H40B 0.9900
C41 C42 1.526(2)
C41 H41A 0.9900
C41 H41B 0.9900
C42 H42A 0.9800
C42 H42B 0.9800
C42 H42C 0.9800
C43 C44 1.389(2)
C43 C48 1.396(2)
C43 C49 1.491(2)
C44 C45 1.388(2)
C44 H44 0.9500
C45 C46 1.393(2)
C45 H45 0.9500
C46 C47 1.403(2)
C47 C48 1.383(2)
C47 H47 0.9500
C48 H48 0.9500
C50 C51 1.513(2)
C50 H50A 0.9900
C50 H50B 0.9900
C51 C52 1.521(2)
C51 H51A 0.9900
C51 H51B 0.9900
C52 H52A 0.9800
C52 H52B 0.9800
C52 H52C 0.9800
C53 C54 1.384(2)
C53 H53 0.9500
C54 C55 1.400(2)
C54 H54 0.9500
C55 C56 1.398(2)
C55 C63 1.467(2)
C56 C57 1.380(2)
C56 H56 0.9500
C57 H57 0.9500
C58 C59 1.384(2)
C58 H58 0.9500
C59 C60 1.398(2)
C59 H59 0.9500
C60 C61 1.399(2)
C60 C64 1.464(2)
C61 C62 1.383(2)
C61 H61 0.9500
C62 H62 0.9500
C63 C64 1.328(2)
C63 H63 0.9500
C64 H64 0.9500

loop_
_geom_hbond_atom_site_label_D
_geom_hbond_atom_site_label_H
_geom_hbond_atom_site_label_A
_geom_hbond_site_symmetry_A
_geom_hbond_distance_DH
_geom_hbond_distance_HA
_geom_hbond_distance_DA
_geom_hbond_angle_DHA
_geom_hbond_publ_flag
O1 H1 N1 . 0.95(4) 1.71(4) 2.6607(19) 175(4) y
O4 H4 N2 . 0.98(3) 1.62(3) 2.5974(19) 179(4) y
O7 H7 N3 . 1.01(2) 1.59(2) 2.5836(18) 170(3) y
O10 H10D N4 . 0.97(3) 1.63(3) 2.5950(18) 179(3) y
C21 H21 O2 . 0.95 2.50 3.193(2) 130 y
C21 H21 O11 . 0.95 2.50 3.124(2) 123 y
C26 H26 O7 2_465 0.95 2.55 3.236(2) 129 y
C30 H30 O8 2_455 0.95 2.47 3.155(2) 129 y
C57 H57 O2 1_655 0.95 2.45 3.146(2) 130 y
C58 H58 O11 . 0.95 2.51 3.165(2) 126 y
C62 H62 O5 2_554 0.95 2.37 3.057(2) 129 y
C8 H8A Cg1 2_564 0.99 2.85 3.6843(19) 143 y
C8 H8B Cg3 1_454 0.99 2.83 3.7013(19) 147 y
C18 H18A Cg2 1_656 0.99 2.80 3.5897(19) 137 y
C50 H50B Cg4 1_455 0.99 2.79 3.5721(18) 136 y

loop_
_geom_torsion_atom_site_label_1
_geom_torsion_atom_site_label_2
_geom_torsion_atom_site_label_3
_geom_torsion_atom_site_label_4
_geom_torsion
C6 C1 C2 C3 0.6(2)
C7 C1 C2 C3 -179.08(14)
C1 C2 C3 C4 -0.7(2)
C8 O3 C4 C3 0.9(2)
C8 O3 C4 C5 -179.18(13)
C2 C3 C4 O3 179.98(14)
C2 C3 C4 C5 0.1(2)
O3 C4 C5 C6 -179.34(13)
C3 C4 C5 C6 0.6(2)
C4 C5 C6 C1 -0.7(2)
C2 C1 C6 C5 0.1(2)
C7 C1 C6 C5 179.75(14)
C2 C1 C7 O2 176.28(16)
C6 C1 C7 O2 -3.4(2)
C2 C1 C7 O1 -3.6(2)
C6 C1 C7 O1 176.79(14)
C4 O3 C8 C9 -178.66(13)
O3 C8 C9 C10 -178.38(13)
C16 C11 C12 C13 -0.3(2)
C17 C11 C12 C13 179.37(14)
C11 C12 C13 C14 0.3(2)
C18 O6 C14 C15 179.40(13)
C18 O6 C14 C13 -0.7(2)
C12 C13 C14 O6 179.86(14)
C12 C13 C14 C15 -0.3(2)
O6 C14 C15 C16 -179.79(14)
C13 C14 C15 C16 0.3(2)
C14 C15 C16 C11 -0.4(2)
C12 C11 C16 C15 0.3(2)
C17 C11 C16 C15 -179.31(14)
C12 C11 C17 O5 -0.6(2)
C16 C11 C17 O5 179.02(16)
C12 C11 C17 O4 -179.96(14)
C16 C11 C17 O4 -0.3(2)
C14 O6 C18 C19 -179.70(12)
O6 C18 C19 C20 -179.83(13)
C25 N1 C21 C22 0.0(2)
N1 C21 C22 C23 1.0(2)
C21 C22 C23 C24 -1.0(2)
C21 C22 C23 C31 179.48(15)
C22 C23 C24 C25 0.1(2)
C31 C23 C24 C25 179.55(15)
C21 N1 C25 C24 -1.0(2)
C23 C24 C25 N1 1.0(2)
C30 N2 C26 C27 0.2(2)
N2 C26 C27 C28 -1.3(2)
C26 C27 C28 C29 1.0(2)
C26 C27 C28 C32 -178.96(14)
C27 C28 C29 C30 0.3(2)
C32 C28 C29 C30 -179.75(14)
C26 N2 C30 C29 1.2(2)
C28 C29 C30 N2 -1.5(3)
C22 C23 C31 C32 -168.18(15)
C24 C23 C31 C32 12.4(2)
C23 C31 C32 C28 179.89(15)
C29 C28 C32 C31 -13.7(2)
C27 C28 C32 C31 166.22(15)
C38 C33 C34 C35 1.0(2)
C39 C33 C34 C35 -178.71(14)
C33 C34 C35 C36 -0.6(2)
C40 O9 C36 C37 3.9(2)
C40 O9 C36 C35 -176.38(13)
C34 C35 C36 O9 -179.49(14)
C34 C35 C36 C37 0.2(2)
O9 C36 C37 C38 179.53(14)
C35 C36 C37 C38 -0.2(2)
C34 C33 C38 C37 -0.9(2)
C39 C33 C38 C37 178.79(14)
C36 C37 C38 C33 0.5(2)
C38 C33 C39 O8 -4.7(2)
C34 C33 C39 O8 174.99(16)
C38 C33 C39 O7 175.30(14)
C34 C33 C39 O7 -5.0(2)
C36 O9 C40 C41 -178.73(13)
O9 C40 C41 C42 179.64(14)
C48 C43 C44 C45 -0.7(2)
C49 C43 C44 C45 178.62(14)
C43 C44 C45 C46 0.3(2)
C50 O12 C46 C45 -5.4(2)
C50 O12 C46 C47 174.21(14)
C44 C45 C46 O12 -179.82(14)
C44 C45 C46 C47 0.6(2)
O12 C46 C47 C48 179.30(15)
C45 C46 C47 C48 -1.1(2)
C46 C47 C48 C43 0.7(3)
C44 C43 C48 C47 0.3(2)
C49 C43 C48 C47 -179.13(15)
C44 C43 C49 O11 -172.16(16)
C48 C43 C49 O11 7.2(2)
C44 C43 C49 O10 7.9(2)
C48 C43 C49 O10 -172.77(14)
C46 O12 C50 C51 -179.65(13)
O12 C50 C51 C52 179.89(13)
C57 N3 C53 C54 0.6(2)
N3 C53 C54 C55 -0.2(2)
C53 C54 C55 C56 0.1(2)
C53 C54 C55 C63 179.36(14)
C54 C55 C56 C57 -0.3(2)
C63 C55 C56 C57 -179.54(14)
C53 N3 C57 C56 -0.8(2)
C55 C56 C57 N3 0.7(2)
C62 N4 C58 C59 -1.0(2)
N4 C58 C59 C60 0.7(2)
C58 C59 C60 C61 0.0(2)
C58 C59 C60 C64 -179.28(14)
C59 C60 C61 C62 -0.4(2)
C64 C60 C61 C62 178.88(14)
C58 N4 C62 C61 0.6(2)
C60 C61 C62 N4 0.1(2)
C56 C55 C63 C64 -9.4(2)
C54 C55 C63 C64 171.36(15)
C55 C63 C64 C60 179.38(14)
C59 C60 C64 C63 -170.54(15)
C61 C60 C64 C63 10.2(2)

_cod_database_fobs_code 2241908
